data_7101176
loop_
_publ_author_name
'Shlomo Rozen'
'Elizabeta Amir'

_publ_section_title
;
Easy access to the family of thiazole N-oxides using
HOF CH3CN
;
_journal_issue 21
_journal_name_full 'Chemical Communications'
_journal_paper_doi 10.1039/b602594c
_journal_year 2006
_chemical_formula_moiety 'C7 H9 N O2 S, 0.5(H2 O)'
_chemical_formula_sum 'C7 H10 N O2.5 S'
_chemical_formula_weight 180.22
_chemical_name_systematic
;
?
;
_space_group_IT_number 15
_symmetry_cell_setting monoclinic
_symmetry_space_group_name_Hall '-C 2yc'
_symmetry_space_group_name_H-M 'C 1 2/c 1'
_atom_sites_solution_hydrogens geom
_atom_sites_solution_primary direct
_atom_sites_solution_secondary difmap
_audit_creation_method SHELXL-97
_cell_angle_alpha 90.00
_cell_angle_beta 99.7930(10)
_cell_angle_gamma 90.00
_cell_formula_units_Z 8
_cell_length_a 25.7986(15)
_cell_length_b 6.0590(3)
_cell_length_c 10.8001(6)
_cell_measurement_temperature 293(1)
_cell_volume 1663.60(16)
_computing_cell_refinement 'Bruker SMART'
_computing_data_collection 'Bruker SMART'
_computing_data_reduction 'Bruker SAINT'
_computing_molecular_graphics 'Bruker SHELXTL'
_computing_publication_material 'Bruker SHELXTL'
_computing_structure_refinement 'SHELXL-97 (Sheldrick, 1997)'
_computing_structure_solution 'SHELXS-97 (Sheldrick, 1990)'
_diffrn_ambient_temperature 293(1)
_diffrn_measured_fraction_theta_full 0.998
_diffrn_measured_fraction_theta_max 0.998
_diffrn_measurement_device_type 'CCD area detector'
_diffrn_measurement_method 'phi and omega scans'
_diffrn_radiation_monochromator graphite
_diffrn_radiation_source 'fine-focus sealed tube'
_diffrn_radiation_type MoK\a
_diffrn_radiation_wavelength 0.71073
_diffrn_reflns_av_R_equivalents 0.0176
_diffrn_reflns_av_sigmaI/netI 0.0133
_diffrn_reflns_limit_h_max 32
_diffrn_reflns_limit_h_min -32
_diffrn_reflns_limit_k_max 7
_diffrn_reflns_limit_k_min -7
_diffrn_reflns_limit_l_max 13
_diffrn_reflns_limit_l_min -13
_diffrn_reflns_number 8836
_diffrn_reflns_theta_full 26.99
_diffrn_reflns_theta_max 26.99
_diffrn_reflns_theta_min 1.60
_exptl_absorpt_coefficient_mu 0.346
_exptl_absorpt_correction_T_max 0.9278
_exptl_absorpt_correction_T_min 0.8121
_exptl_absorpt_correction_type none
_exptl_crystal_colour red
_exptl_crystal_density_diffrn 1.439
_exptl_crystal_density_method 'not measured'
_exptl_crystal_description shapeless
_exptl_crystal_F_000 760
_exptl_crystal_size_max 0.33
_exptl_crystal_size_mid 0.32
_exptl_crystal_size_min 0.22
_refine_diff_density_max 0.275
_refine_diff_density_min -0.245
_refine_diff_density_rms 0.064
_refine_ls_extinction_coef 0.0095(11)
_refine_ls_extinction_expression Fc^*^=kFc[1+0.001xFc^2^\l^3^/sin(2\q)]^-1/4^
_refine_ls_extinction_method SHELXL
_refine_ls_goodness_of_fit_ref 1.138
_refine_ls_hydrogen_treatment mixed
_refine_ls_matrix_type full
_refine_ls_number_parameters 146
_refine_ls_number_reflns 1807
_refine_ls_number_restraints 0
_refine_ls_restrained_S_all 1.138
_refine_ls_R_factor_all 0.0419
_refine_ls_R_factor_gt 0.0410
_refine_ls_shift/su_max 0.000
_refine_ls_shift/su_mean 0.000
_refine_ls_structure_factor_coef Fsqd
_refine_ls_weighting_details 'calc w=1/[\s^2^(Fo^2^)+(0.0555P)^2^+1.1622P] where P=(Fo^2^+2Fc^2^)/3'
_refine_ls_weighting_scheme calc
_refine_ls_wR_factor_gt 0.1056
_refine_ls_wR_factor_ref 0.1065
_reflns_number_gt 1754
_reflns_number_total 1807
_reflns_threshold_expression >2sigma(I)
_cod_data_source_file b602594c.txt
_cod_depositor_comments
;
The following automatic conversions were performed:
'_symmetry_cell_setting' value 'Monoclinic' changed to 'monoclinic'
according to '/home/saulius/struct/CIF-dictionaries/cif_core.dic'
dictionary named 'cif_core.dic' version 2.4.1 from 2010-06-29.

Automatic conversion script
Id: cif_fix_enum 1527 2010-12-29 10:47:43Z saulius 

2018-03-14
Z value and formula fixed to values more according to usual
chemical conventions.                 miguel
;
_cod_original_formula_weight 360.44
_cod_original_formula_moiety '2(C7 H9 N O2 S), H2 O'
_cod_original_formula_units_Z 4
_cod_original_sg_symbol_H-M C2/c
_cod_original_formula_sum 'C14 H20 N2 O5 S2 '
_cod_database_code 7101176

loop_
_symmetry_equiv_pos_as_xyz
'x, y, z'
'-x, y, -z+1/2'
'x+1/2, y+1/2, z'
'-x+1/2, y+1/2, -z+1/2'
'-x, -y, -z'
'x, -y, z-1/2'
'-x+1/2, -y+1/2, -z'
'x+1/2, -y+1/2, z-1/2'

loop_
_atom_site_label
_atom_site_type_symbol
_atom_site_fract_x
_atom_site_fract_y
_atom_site_fract_z
_atom_site_U_iso_or_equiv
_atom_site_adp_type
_atom_site_occupancy
_atom_site_symmetry_multiplicity
_atom_site_calc_flag
_atom_site_refinement_flags
O2 O 0.09445(5) 0.3673(2) 0.30200(15) 0.0586(4) Uani 1 1 d .
O1W O 0.0000 0.1383(4) 0.2500 0.0742(7) Uani 1 2 d S
H1W H 0.0266(12) 0.226(5) 0.263(3) 0.086(9) Uiso 1 1 d .
O1 O 0.17766(6) 1.1671(3) 0.11033(15) 0.0623(4) Uani 1 1 d .
C1 C 0.13851(6) 0.8545(3) 0.17588(14) 0.0354(3) Uani 1 1 d .
C2 C 0.10164(6) 0.6967(3) 0.18432(15) 0.0359(4) Uani 1 1 d .
C3 C 0.17158(6) 0.5671(3) 0.32693(14) 0.0367(4) Uani 1 1 d .
C4 C 0.13778(7) 1.0565(3) 0.09917(16) 0.0416(4) Uani 1 1 d .
C5 C 0.08941(9) 1.1157(4) 0.0091(2) 0.0537(5) Uani 1 1 d .
H5A H 0.0580(10) 1.118(4) 0.053(2) 0.064(6) Uiso 1 1 d .
H5B H 0.0930(10) 1.252(4) -0.022(2) 0.061(6) Uiso 1 1 d .
H5C H 0.0862(10) 1.013(5) -0.053(2) 0.071(7) Uiso 1 1 d .
C6 C 0.04689(8) 0.6723(4) 0.1176(2) 0.0515(5) Uani 1 1 d .
H6A H 0.0449(12) 0.685(5) 0.027(3) 0.090(9) Uiso 1 1 d .
H6B H 0.0333(11) 0.538(5) 0.137(3) 0.085(8) Uiso 1 1 d .
H6C H 0.0266(13) 0.787(5) 0.143(3) 0.096(10) Uiso 1 1 d .
C7 C 0.19932(8) 0.4164(3) 0.42354(19) 0.0476(4) Uani 1 1 d .
H7A H 0.2353(10) 0.469(4) 0.453(2) 0.072(7) Uiso 1 1 d .
H7B H 0.1829(10) 0.412(5) 0.492(3) 0.080(8) Uiso 1 1 d .
H7C H 0.1964(11) 0.269(5) 0.392(3) 0.077(8) Uiso 1 1 d .
N1 N 0.12191(5) 0.5354(2) 0.27269(13) 0.0375(3) Uani 1 1 d .
S1 S 0.197108(15) 0.80020(7) 0.27464(4) 0.04056(19) Uani 1 1 d .

loop_
_atom_site_aniso_label
_atom_site_aniso_U_11
_atom_site_aniso_U_22
_atom_site_aniso_U_33
_atom_site_aniso_U_23
_atom_site_aniso_U_13
_atom_site_aniso_U_12
O2 0.0477(8) 0.0489(7) 0.0756(9) 0.0210(7) 0.0003(6) -0.0141(6)
O1W 0.0477(12) 0.0498(12) 0.123(2) 0.000 0.0073(13) 0.000
O1 0.0561(9) 0.0558(8) 0.0729(10) 0.0197(7) 0.0053(7) -0.0120(7)
C1 0.0346(8) 0.0366(8) 0.0340(7) 0.0002(6) 0.0030(6) 0.0021(6)
C2 0.0353(8) 0.0360(8) 0.0357(8) -0.0010(6) 0.0035(6) 0.0024(6)
C3 0.0370(8) 0.0354(8) 0.0369(8) 0.0012(6) 0.0035(6) 0.0029(6)
C4 0.0455(9) 0.0398(9) 0.0400(8) 0.0035(7) 0.0085(7) 0.0006(7)
C5 0.0579(12) 0.0519(12) 0.0489(11) 0.0157(9) 0.0022(9) 0.0051(9)
C6 0.0373(10) 0.0497(11) 0.0626(12) 0.0078(9) -0.0053(8) -0.0034(8)
C7 0.0472(10) 0.0452(10) 0.0476(10) 0.0092(8) 0.0002(8) 0.0061(8)
N1 0.0358(7) 0.0342(7) 0.0418(7) 0.0033(5) 0.0049(5) -0.0012(5)
S1 0.0345(3) 0.0412(3) 0.0435(3) 0.00410(16) -0.00030(17) -0.00376(15)

loop_
_atom_type_symbol
_atom_type_description
_atom_type_scat_dispersion_real
_atom_type_scat_dispersion_imag
_atom_type_scat_source
C C 0.0033 0.0016 'International Tables Vol C Tables 4.2.6.8 and 6.1.1.4'
H H 0.0000 0.0000 'International Tables Vol C Tables 4.2.6.8 and 6.1.1.4'
N N 0.0061 0.0033 'International Tables Vol C Tables 4.2.6.8 and 6.1.1.4'
O O 0.0106 0.0060 'International Tables Vol C Tables 4.2.6.8 and 6.1.1.4'
S S 0.1246 0.1234 'International Tables Vol C Tables 4.2.6.8 and 6.1.1.4'

loop_
_geom_angle_atom_site_label_1
_geom_angle_atom_site_label_2
_geom_angle_atom_site_label_3
_geom_angle
N1 O2 H1W 143.1(9)
C2 C1 C4 132.59(15)
C2 C1 S1 111.88(12)
C4 C1 S1 115.52(12)
C1 C2 N1 110.52(14)
C1 C2 C6 131.07(16)
N1 C2 C6 118.41(15)
N1 C3 C7 122.50(15)
N1 C3 S1 111.93(12)
C7 C3 S1 125.55(13)
O1 C4 C1 118.11(16)
O1 C4 C5 122.19(17)
C1 C4 C5 119.69(16)
C4 C5 H5A 110.5(14)
C4 C5 H5B 109.7(16)
H5A C5 H5B 108(2)
C4 C5 H5C 106.1(16)
H5A C5 H5C 112(2)
H5B C5 H5C 111(2)
C2 C6 H6A 111.4(18)
C2 C6 H6B 110.4(18)
H6A C6 H6B 110(2)
C2 C6 H6C 108(2)
H6A C6 H6C 108(2)
H6B C6 H6C 109(2)
C3 C7 H7A 110.4(15)
C3 C7 H7B 110.6(17)
H7A C7 H7B 107(2)
C3 C7 H7C 109.2(17)
H7A C7 H7C 115(2)
H7B C7 H7C 104(2)
O2 N1 C3 121.75(14)
O2 N1 C2 123.48(13)
C3 N1 C2 114.76(13)
C3 S1 C1 90.90(8)

loop_
_geom_bond_atom_site_label_1
_geom_bond_atom_site_label_2
_geom_bond_distance
O2 N1 1.3098(18)
O2 H1W 1.93(3)
O1W H1W 0.86(3)
O1 C4 1.216(2)
C1 C2 1.363(2)
C1 C4 1.476(2)
C1 S1 1.7271(16)
C2 N1 1.404(2)
C2 C6 1.480(2)
C3 N1 1.329(2)
C3 C7 1.476(2)
C3 S1 1.6954(17)
C4 C5 1.490(3)
C5 H5A 1.00(3)
C5 H5B 0.90(3)
C5 H5C 0.91(3)
C6 H6A 0.97(3)
C6 H6B 0.92(3)
C6 H6C 0.94(3)
C7 H7A 0.98(3)
C7 H7B 0.91(3)
C7 H7C 0.95(3)

loop_
_geom_hbond_atom_site_label_D
_geom_hbond_atom_site_label_H
_geom_hbond_atom_site_label_A
_geom_hbond_distance_DH
_geom_hbond_distance_HA
_geom_hbond_distance_DA
_geom_hbond_angle_DHA
O1W H1W O2 0.86(3) 1.93(3) 2.7772(18) 168(3)
